data_7133009
loop_
_publ_author_name
'Han, Ying'
'Guo, Wei-Chen'
'Du, Xu-Sheng'
'Chen, Chuan-Feng'

_publ_section_title
;
 Synthesis and properties of an <i>O</i>-doped aromatic belt.
;
_journal_issue 44
_journal_name_full 'Chemical communications (Cambridge, England)'
_journal_page_first 5719
_journal_page_last 5722
_journal_paper_doi 10.1039/d4cc01667j
_journal_volume 60
_journal_year 2024
_chemical_formula_moiety 'C45 H36 O9'
_chemical_formula_sum 'C45 H36 O9'
_chemical_formula_weight 720.74
_space_group_crystal_system orthorhombic
_space_group_IT_number 57
_space_group_name_Hall '-P 2c 2b'
_space_group_name_H-M_alt 'P b c m'
_atom_sites_solution_hydrogens geom
_audit_creation_date 2023-06-29
_audit_creation_method
;
Olex2 1.2
(compiled 2018.05.29 svn.r3508 for OlexSys, GUI svn.r5506)
;
_audit_update_record
;
2023-07-05 deposited with the CCDC.	2024-05-06 downloaded from the CCDC.
;
_cell_angle_alpha 90
_cell_angle_beta 90
_cell_angle_gamma 90
_cell_formula_units_Z 4
_cell_length_a 16.1779(3)
_cell_length_b 7.77835(17)
_cell_length_c 27.1947(7)
_cell_measurement_reflns_used 6535
_cell_measurement_temperature 169.99(10)
_cell_measurement_theta_max 75.1700
_cell_measurement_theta_min 2.7210
_cell_volume 3422.11(13)
_computing_cell_refinement 'CrysAlisPro 1.171.41.121a (Rigaku OD, 2021)'
_computing_data_collection 'CrysAlisPro 1.171.41.121a (Rigaku OD, 2021)'
_computing_data_reduction 'CrysAlisPro 1.171.41.121a (Rigaku OD, 2021)'
_computing_molecular_graphics 'Olex2 (Dolomanov et al., 2009)'
_computing_publication_material 'Olex2 (Dolomanov et al., 2009)'
_computing_structure_refinement 'ShelXL (Sheldrick, 2015)'
_computing_structure_solution 'SHELXT 2018/2 (Sheldrick, 2018)'
_diffrn_ambient_environment N~2~
_diffrn_ambient_temperature 169.99(10)
_diffrn_detector 'Hybrid Pixel Array Detector'
_diffrn_detector_area_resol_mean 10.0000
_diffrn_detector_type HyPix
_diffrn_measured_fraction_theta_full 0.999
_diffrn_measured_fraction_theta_max 0.979
_diffrn_measurement_details
;
List of Runs (angles in degrees, time in seconds):

  # Type    Start    End  Width  t~exp~   \w     \q     \k     \f   Frames
#--------------------------------------------------------------------------
  1  \w     34.00  78.00   0.50    1.70    --  103.25 -94.00 -60.00   88
  2  \w     35.00  85.00   0.50    1.70    --  103.25 -69.00  -4.00  100
  3  \w     40.00  66.00   0.50    1.70    --  103.25 -61.00  30.00   52
  4  \w     33.00  60.00   0.50    1.70    --  103.25 -51.00 170.00   54
  5  \w     92.00 178.00   0.50    1.70    --  103.25  30.00   0.00  172
  6  \w     72.00 112.00   0.50    0.42    --   46.95 137.00   4.00   80
  7  \w   -165.00-112.00   0.50    1.70    -- -104.50 -30.00  90.00  106
  8  \w   -173.00-135.00   0.50    1.70    -- -104.50 -51.00 170.00   76
  9  \w   -144.00 -97.00   0.50    1.70    -- -104.50-132.00 118.00   94
 10  \w   -117.00 -74.00   0.50    0.42    --  -46.95-137.00 -59.00   86
 11  \w   -107.00 -81.00   0.50    0.42    --  -46.95-125.00-150.00   52
 12  \w    -11.00  27.00   0.50    0.42    --  -46.95  19.00 -60.00   76
 13  \w    -23.00  28.00   0.50    0.42    --  -46.95  19.00-150.00  102
 14  \w    -68.00 -43.00   0.50    1.70    -- -104.50  61.00-150.00   50
 15  \w    -62.00 -33.00   0.50    1.70    -- -104.50  61.00  60.00   58
 16  \w    -68.00 -43.00   0.50    1.70    -- -104.50  61.00  90.00   50
;
_diffrn_measurement_device 'four-circle diffractometer'
_diffrn_measurement_device_type 'XtaLAB Synergy R, HyPix'
_diffrn_measurement_method '\w scans'
_diffrn_orient_matrix_type 'CrysAlisPro convention (1999,Acta A55,543-557)'
_diffrn_orient_matrix_UB_11 0.0354262000
_diffrn_orient_matrix_UB_12 0.0536607000
_diffrn_orient_matrix_UB_13 0.0502918000
_diffrn_orient_matrix_UB_21 0.0662651000
_diffrn_orient_matrix_UB_22 0.1091092000
_diffrn_orient_matrix_UB_23 -0.0260324000
_diffrn_orient_matrix_UB_31 -0.0585169000
_diffrn_orient_matrix_UB_32 0.1563609000
_diffrn_orient_matrix_UB_33 0.0009387000
_diffrn_radiation_monochromator mirror
_diffrn_radiation_probe x-ray
_diffrn_radiation_type CuK\a
_diffrn_radiation_wavelength 1.54184
_diffrn_reflns_av_R_equivalents 0.0636
_diffrn_reflns_av_unetI/netI 0.0584
_diffrn_reflns_Laue_measured_fraction_full 0.999
_diffrn_reflns_Laue_measured_fraction_max 0.979
_diffrn_reflns_limit_h_max 12
_diffrn_reflns_limit_h_min -20
_diffrn_reflns_limit_k_max 9
_diffrn_reflns_limit_k_min -7
_diffrn_reflns_limit_l_max 33
_diffrn_reflns_limit_l_min -33
_diffrn_reflns_number 13451
_diffrn_reflns_point_group_measured_fraction_full 0.999
_diffrn_reflns_point_group_measured_fraction_max 0.979
_diffrn_reflns_theta_full 67.684
_diffrn_reflns_theta_max 75.317
_diffrn_reflns_theta_min 2.731
_diffrn_source 'Rotating-anode X-ray tube'
_diffrn_source_type 'PhotonJet R (Cu) X-ray Source'
_exptl_absorpt_coefficient_mu 0.795
_exptl_absorpt_correction_T_max 1.00000
_exptl_absorpt_correction_T_min 0.86709
_exptl_absorpt_correction_type multi-scan
_exptl_absorpt_process_details
;
CrysAlisPro 1.171.41.121a (Rigaku Oxford Diffraction, 2021)
Empirical absorption correction using spherical harmonics,
implemented in SCALE3 ABSPACK scaling algorithm.
;
_exptl_crystal_colour 'clear light colourless'
_exptl_crystal_density_diffrn 1.399
_exptl_crystal_description cube
_exptl_crystal_F_000 1512
_exptl_crystal_size_max 0.5
_exptl_crystal_size_mid 0.5
_exptl_crystal_size_min 0.05
_refine_diff_density_max 0.287
_refine_diff_density_min -0.219
_refine_diff_density_rms 0.061
_refine_ls_extinction_coef 0.00052(13)
_refine_ls_extinction_expression Fc^*^=kFc[1+0.001xFc^2^\l^3^/sin(2\q)]^-1/4^
_refine_ls_extinction_method 'SHELXL-2018/3 (Sheldrick 2018)'
_refine_ls_goodness_of_fit_ref 1.072
_refine_ls_hydrogen_treatment constr
_refine_ls_matrix_type full
_refine_ls_number_parameters 251
_refine_ls_number_reflns 3546
_refine_ls_number_restraints 0
_refine_ls_restrained_S_all 1.072
_refine_ls_R_factor_all 0.0526
_refine_ls_R_factor_gt 0.0471
_refine_ls_shift/su_max 0.001
_refine_ls_shift/su_mean 0.000
_refine_ls_structure_factor_coef Fsqd
_refine_ls_weighting_details 'w=1/[\s^2^(Fo^2^)+(0.0557P)^2^+1.0956P] where P=(Fo^2^+2Fc^2^)/3'
_refine_ls_weighting_scheme calc
_refine_ls_wR_factor_gt 0.1158
_refine_ls_wR_factor_ref 0.1194
_reflns_Friedel_coverage 0.000
_reflns_number_gt 3156
_reflns_number_total 3546
_reflns_threshold_expression 'I > 2\s(I)'
_cod_data_source_file d4cc01667j2.cif
_cod_data_source_block tx12270_auto
_cod_depositor_comments 'Adding full bibliography for 7133009--7133010.cif.'
_cod_original_cell_volume 3422.12(13)
_cod_database_code 7133009
_shelx_shelxl_version_number 2018/3
_chemical_oxdiff_formula 'C H N O S'
_chemical_oxdiff_usercomment 'C H N O S'
_shelx_space_group_comment
;
The symmetry employed for this shelxl refinement is uniquely defined
by the following loop, which should always be used as a source of
symmetry information in preference to the above space-group names.
They are only intended as comments.
;
_diffrn_oxdiff_digest_frames
;
01c7e923695be6c0b6054cdedd8d2f694400028e6ca
;
_reflns_odcompleteness_completeness 99.86
_reflns_odcompleteness_iscentric 1
_reflns_odcompleteness_theta 68.13
_olex2_refinement_description
;
1. Fixed Uiso
 At 1.2 times of:
  All C(H) groups, All C(H,H) groups
 At 1.5 times of:
  All C(H,H,H) groups
2.a Secondary CH2 refined with riding coordinates:
 C28(H28A,H28B), C14(H14A,H14B)
2.b Aromatic/amide H refined with riding coordinates:
 C4(H4), C18(H18), C16(H16), C7(H7), C13(H13), C10(H10)
2.c Idealised Me refined as rotating group:
 C25(H25A,H25B,H25C), C27(H27A,H27B,H27C), C23(H23A,H23B,H23C)
;
_olex2_submission_special_instructions 'No special instructions were received'
_oxdiff_exptl_absorpt_empirical_details
;
Empirical correction (ABSPACK) includes:
- Absorption correction using spherical harmonics
- Frame scaling
;
_oxdiff_exptl_absorpt_empirical_full_max 3.903
_oxdiff_exptl_absorpt_empirical_full_min 0.248

loop_
_space_group_symop_operation_xyz
'x, y, z'
'-x, -y, z+1/2'
'-x, y+1/2, -z+1/2'
'x, -y+1/2, -z'
'-x, -y, -z'
'x, y, -z-1/2'
'x, -y-1/2, z-1/2'
'-x, y-1/2, z'

loop_
_atom_site_label
_atom_site_type_symbol
_atom_site_fract_x
_atom_site_fract_y
_atom_site_fract_z
_atom_site_U_iso_or_equiv
_atom_site_adp_type
_atom_site_occupancy
_atom_site_site_symmetry_order
_atom_site_calc_flag
_atom_site_refinement_flags_posn
_atom_site_refinement_flags_adp
_atom_site_refinement_flags_occupancy
_atom_site_disorder_assembly
_atom_site_disorder_group
O21 O 0.03179(9) 0.5320(2) 0.750000 0.0284(3) Uani 1 2 d S T P . .
O24 O 0.24950(6) 0.00141(15) 0.51858(4) 0.0314(3) Uani 1 1 d . . . . .
O9 O 0.52691(6) 0.13023(14) 0.57600(4) 0.0270(3) Uani 1 1 d . . . . .
O22 O 0.08489(7) 0.44022(15) 0.57610(4) 0.0326(3) Uani 1 1 d . . . . .
O26 O 0.72337(6) 0.35373(14) 0.69501(4) 0.0317(3) Uani 1 1 d . . . . .
C15 C 0.11535(8) 0.31203(19) 0.72335(5) 0.0231(3) Uani 1 1 d . . . . .
C20 C 0.06416(8) 0.44784(19) 0.70951(5) 0.0245(3) Uani 1 1 d . . . . .
C3 C 0.48409(8) 0.28045(18) 0.64427(5) 0.0219(3) Uani 1 1 d . . . . .
C4 C 0.49937(9) 0.37495(18) 0.68682(5) 0.0221(3) Uani 1 1 d . . . . .
H4 H 0.454526 0.423688 0.704551 0.026 Uiso 1 1 calc R . . . .
C18 C 0.15337(8) 0.21644(18) 0.68617(6) 0.0244(3) Uani 1 1 d . . . . .
H18 H 0.187143 0.120852 0.694487 0.029 Uiso 1 1 calc R . . . .
C17 C 0.14203(8) 0.26045(19) 0.63707(6) 0.0245(3) Uani 1 1 d . . . . .
C2 C 0.41159(9) 0.22499(18) 0.61729(5) 0.0229(3) Uani 1 1 d . . . . .
C8 C 0.55130(9) 0.21545(19) 0.61837(5) 0.0241(3) Uani 1 1 d . . . . .
C5 C 0.57979(9) 0.39839(17) 0.70351(5) 0.0224(3) Uani 1 1 d . . . . .
C28 C 0.59571(12) 0.5009(2) 0.750000 0.0229(4) Uani 1 2 d S T P . .
H28A H 0.559747 0.603855 0.749999 0.027 Uiso 1 2 calc RS T P . .
H28B H 0.653838 0.540638 0.750000 0.027 Uiso 1 2 calc RS T P . .
C12 C 0.30679(9) 0.07180(18) 0.54966(5) 0.0245(3) Uani 1 1 d . . . . .
C1 C 0.44138(9) 0.13638(18) 0.57656(5) 0.0240(3) Uani 1 1 d . . . . .
C16 C 0.05012(9) 0.49703(19) 0.66146(6) 0.0268(3) Uani 1 1 d . . . . .
H16 H 0.014434 0.589899 0.653454 0.032 Uiso 1 1 calc R . . . .
C6 C 0.64541(8) 0.32443(18) 0.67663(5) 0.0242(3) Uani 1 1 d . . . . .
C7 C 0.63232(9) 0.23231(19) 0.63358(5) 0.0260(3) Uani 1 1 d . . . . .
H7 H 0.676787 0.183459 0.615539 0.031 Uiso 1 1 calc R . . . .
C19 C 0.09118(8) 0.4029(2) 0.62536(5) 0.0248(3) Uani 1 1 d . . . . .
C13 C 0.39166(9) 0.06097(19) 0.54133(5) 0.0263(3) Uani 1 1 d . . . . .
H13 H 0.413901 0.005246 0.513197 0.032 Uiso 1 1 calc R . . . .
C10 C 0.32602(9) 0.23331(18) 0.62452(5) 0.0229(3) Uani 1 1 d . . . . .
H10 H 0.304277 0.292292 0.652242 0.027 Uiso 1 1 calc R . . . .
C11 C 0.27314(8) 0.15570(18) 0.59133(5) 0.0234(3) Uani 1 1 d . . . . .
C25 C 0.27816(10) -0.0509(2) 0.47124(6) 0.0318(4) Uani 1 1 d . . . . .
H25A H 0.230823 -0.082150 0.450598 0.048 Uiso 1 1 calc GR . . . .
H25B H 0.314824 -0.150445 0.474770 0.048 Uiso 1 1 calc GR . . . .
H25C H 0.308500 0.043918 0.455840 0.048 Uiso 1 1 calc GR . . . .
C14 C 0.17981(9) 0.1539(2) 0.59624(6) 0.0283(3) Uani 1 1 d . . . . .
H14A H 0.156034 0.193743 0.564681 0.034 Uiso 1 1 calc R . . . .
H14B H 0.162118 0.033214 0.600921 0.034 Uiso 1 1 calc R . . . .
C27 C 0.78786(10) 0.2469(3) 0.67832(8) 0.0420(4) Uani 1 1 d . . . . .
H27A H 0.798274 0.269541 0.643413 0.063 Uiso 1 1 calc GR . . . .
H27B H 0.772059 0.126184 0.682637 0.063 Uiso 1 1 calc GR . . . .
H27C H 0.838085 0.270578 0.697283 0.063 Uiso 1 1 calc GR . . . .
C23 C 0.04486(12) 0.5953(2) 0.56252(7) 0.0412(4) Uani 1 1 d . . . . .
H23A H 0.050615 0.613107 0.527006 0.062 Uiso 1 1 calc GR . . . .
H23B H 0.070193 0.691825 0.580114 0.062 Uiso 1 1 calc GR . . . .
H23C H -0.013902 0.588229 0.571043 0.062 Uiso 1 1 calc GR . . . .

loop_
_atom_site_aniso_label
_atom_site_aniso_U_11
_atom_site_aniso_U_22
_atom_site_aniso_U_33
_atom_site_aniso_U_23
_atom_site_aniso_U_13
_atom_site_aniso_U_12
O21 0.0261(7) 0.0357(8) 0.0234(8) 0.000 0.000 0.0104(6)
O24 0.0252(5) 0.0439(6) 0.0252(6) -0.0093(5) -0.0003(4) 0.0007(5)
O9 0.0202(5) 0.0374(6) 0.0235(5) -0.0034(4) 0.0026(4) 0.0010(4)
O22 0.0308(5) 0.0423(6) 0.0248(6) 0.0038(5) 0.0011(4) 0.0063(5)
O26 0.0181(5) 0.0403(6) 0.0366(6) -0.0070(5) -0.0012(4) 0.0019(4)
C15 0.0160(6) 0.0279(7) 0.0252(8) 0.0003(6) -0.0007(5) -0.0012(5)
C20 0.0179(6) 0.0302(7) 0.0255(8) -0.0024(6) 0.0016(5) 0.0019(6)
C3 0.0200(7) 0.0249(7) 0.0209(7) 0.0036(5) 0.0020(5) 0.0007(5)
C4 0.0200(6) 0.0236(6) 0.0226(7) 0.0033(5) 0.0032(5) 0.0013(5)
C18 0.0173(6) 0.0276(7) 0.0283(8) -0.0015(6) -0.0003(5) 0.0011(5)
C17 0.0163(6) 0.0308(7) 0.0263(7) -0.0028(6) 0.0001(5) -0.0009(6)
C2 0.0224(7) 0.0249(7) 0.0214(7) 0.0031(5) 0.0000(5) 0.0006(5)
C8 0.0228(7) 0.0291(7) 0.0204(7) 0.0021(5) 0.0032(5) -0.0002(6)
C5 0.0228(7) 0.0221(6) 0.0223(7) 0.0033(5) 0.0017(5) -0.0001(5)
C28 0.0205(9) 0.0222(9) 0.0260(10) 0.000 0.000 -0.0004(7)
C12 0.0246(7) 0.0284(7) 0.0205(7) 0.0012(6) -0.0019(5) 0.0001(6)
C1 0.0196(7) 0.0304(7) 0.0220(7) 0.0031(6) 0.0023(5) 0.0009(5)
C16 0.0195(7) 0.0321(7) 0.0287(8) 0.0021(6) -0.0019(6) 0.0042(6)
C6 0.0184(7) 0.0277(7) 0.0264(8) 0.0039(6) 0.0008(5) -0.0015(5)
C7 0.0212(7) 0.0325(7) 0.0243(8) -0.0003(6) 0.0048(6) 0.0025(6)
C19 0.0178(6) 0.0338(7) 0.0228(7) 0.0014(6) -0.0005(5) -0.0022(6)
C13 0.0263(7) 0.0323(7) 0.0202(7) -0.0017(6) 0.0034(6) 0.0027(6)
C10 0.0216(7) 0.0270(7) 0.0200(7) 0.0013(5) 0.0017(5) 0.0033(5)
C11 0.0224(7) 0.0259(7) 0.0218(7) 0.0022(6) 0.0011(5) 0.0021(5)
C25 0.0338(8) 0.0401(8) 0.0217(7) -0.0042(6) -0.0018(6) 0.0016(7)
C14 0.0215(7) 0.0364(8) 0.0270(8) -0.0062(6) -0.0014(6) 0.0014(6)
C27 0.0218(8) 0.0470(9) 0.0572(12) -0.0108(9) -0.0025(7) 0.0058(7)
C23 0.0424(9) 0.0502(10) 0.0310(9) 0.0090(8) -0.0034(7) 0.0110(8)

loop_
_atom_type_symbol
_atom_type_description
_atom_type_scat_dispersion_real
_atom_type_scat_dispersion_imag
_atom_type_scat_source
C C 0.0181 0.0091 'International Tables Vol C Tables 4.2.6.8 and 6.1.1.4'
H H 0.0000 0.0000 'International Tables Vol C Tables 4.2.6.8 and 6.1.1.4'
O O 0.0492 0.0322 'International Tables Vol C Tables 4.2.6.8 and 6.1.1.4'

loop_
_geom_angle_atom_site_label_1
_geom_angle_atom_site_label_2
_geom_angle_atom_site_label_3
_geom_angle
_geom_angle_site_symmetry_1
_geom_angle_site_symmetry_3
_geom_angle_publ_flag
C20 O21 C20 105.43(15) . 6_557 ?
C12 O24 C25 116.81(11) . . ?
C1 O9 C8 104.99(10) . . ?
C19 O22 C23 117.86(13) . . ?
C6 O26 C27 117.64(12) . . ?
C20 C15 C15 105.66(9) . 6_557 ?
C20 C15 C18 117.98(13) . . ?
C18 C15 C15 136.34(8) . 6_557 ?
O21 C20 C15 111.62(13) . . ?
C16 C20 O21 124.04(13) . . ?
C16 C20 C15 124.29(13) . . ?
C4 C3 C2 136.16(13) . . ?
C8 C3 C4 118.28(13) . . ?
C8 C3 C2 105.56(13) . . ?
C5 C4 C3 120.44(13) . . ?
C17 C18 C15 120.37(13) . . ?
C18 C17 C19 119.02(13) . . ?
C18 C17 C14 121.08(13) . . ?
C19 C17 C14 119.84(13) . . ?
C1 C2 C3 105.68(12) . . ?
C1 C2 C10 118.52(13) . . ?
C10 C2 C3 135.69(13) . . ?
O9 C8 C3 111.85(12) . . ?
C7 C8 O9 124.37(13) . . ?
C7 C8 C3 123.78(14) . . ?
C4 C5 C28 120.01(14) . . ?
C4 C5 C6 118.77(13) . . ?
C6 C5 C28 121.22(13) . . ?
C5 C28 C5 112.94(16) . 6_557 ?
O24 C12 C13 122.84(13) . . ?
O24 C12 C11 114.71(12) . . ?
C13 C12 C11 122.44(13) . . ?
O9 C1 C2 111.85(12) . . ?
C13 C1 O9 124.02(13) . . ?
C13 C1 C2 124.12(13) . . ?
C20 C16 C19 116.29(13) . . ?
O26 C6 C5 115.71(13) . . ?
O26 C6 C7 122.11(13) . . ?
C7 C6 C5 122.15(13) . . ?
C8 C7 C6 116.51(13) . . ?
O22 C19 C17 115.30(13) . . ?
O22 C19 C16 122.71(13) . . ?
C16 C19 C17 121.98(14) . . ?
C1 C13 C12 115.78(13) . . ?
C11 C10 C2 120.01(13) . . ?
C12 C11 C14 116.69(13) . . ?
C10 C11 C12 119.06(13) . . ?
C10 C11 C14 124.25(13) . . ?
C17 C14 C11 117.50(12) . . ?

loop_
_geom_bond_atom_site_label_1
_geom_bond_atom_site_label_2
_geom_bond_distance
_geom_bond_site_symmetry_2
_geom_bond_publ_flag
O21 C20 1.3838(17) . ?
O21 C20 1.3839(17) 6_557 ?
O24 C12 1.3687(18) . ?
O24 C25 1.4277(18) . ?
O9 C8 1.3866(18) . ?
O9 C1 1.3847(18) . ?
O22 C19 1.3745(18) . ?
O22 C23 1.418(2) . ?
O26 C6 1.3756(17) . ?
O26 C27 1.409(2) . ?
C15 C15 1.449(3) 6_557 ?
C15 C20 1.394(2) . ?
C15 C18 1.398(2) . ?
C20 C16 1.380(2) . ?
C3 C4 1.393(2) . ?
C3 C2 1.449(2) . ?
C3 C8 1.391(2) . ?
C4 C5 1.390(2) . ?
C18 C17 1.391(2) . ?
C17 C19 1.416(2) . ?
C17 C14 1.514(2) . ?
C2 C1 1.391(2) . ?
C2 C10 1.400(2) . ?
C8 C7 1.381(2) . ?
C5 C28 1.5165(18) . ?
C5 C6 1.412(2) . ?
C12 C13 1.394(2) . ?
C12 C11 1.416(2) . ?
C1 C13 1.382(2) . ?
C16 C19 1.393(2) . ?
C6 C7 1.389(2) . ?
C10 C11 1.382(2) . ?
C11 C14 1.516(2) . ?
